data_1576630
loop_
_publ_author_name
'Liu, Yongling'
'Huang, Zhaohui'
'Zhang, Senlin'
'Zhan, Ruoning'
'Wang, Yingxinjie'
'Xie, Xiuqiang'
'Zhang, Nan'

_publ_section_title
;
 Hierarchical hollow UiO-66-NH2/CdS heterostructure with synergistic mass
 transport and charge separation for enhanced photocatalytic hydrogen
 production
;
_journal_issue 4
_journal_name_full 'Catalysis Science &amp; Technology'
_journal_page_first 1322
_journal_page_last 1331
_journal_paper_doi 10.1039/D5CY01232E
_journal_volume 16
_journal_year 2026
_chemical_formula_sum 'C24 N3 O16 Zr3'
_chemical_formula_weight 859.93
_space_group_IT_number 225
_space_group_name_Hall '-F 4 2 3'
_space_group_name_H-M_alt 'F m -3 m'
_symmetry_cell_setting cubic
_symmetry_space_group_name_H-M 'F m -3 m'
_audit_block_doi 10.5517/ccdc.csd.cc1mlz8g
_audit_update_record
;
2016-09-30 deposited with the CCDC.	2025-09-16 downloaded from the CCDC.
;
_cell_angle_alpha 90.0
_cell_angle_beta 90.0
_cell_angle_gamma 90.0
_cell_formula_units_Z 8
_cell_length_a 20.76973(31)
_cell_length_b 20.76973
_cell_length_c 20.76973
_cell_measurement_reflns_used 372
_cell_measurement_temperature 298(1)
_cell_measurement_theta_max 22.87
_cell_measurement_theta_min 1.73
_cell_volume 8959.68(13)
_diffrn_ambient_temperature 298(1)
_diffrn_measurement_device_type '17-BM at APS'
_diffrn_radiation_type Synchrotron
_diffrn_radiation_wavelength 0.72768
_pd_block_id 2015-11-15T20:23|UIO66-NH2_D250_FM3M__phase1|Wenqian_Xu||
_pd_phase_name 'from C:/GSAS/MyWork/2015-2/PNNLJune15/UiO66-NH2-heated/UiO66NH3-P2'
_cod_data_source_file d5cy01232e1.cif
_cod_data_source_block UIO66-NH2_D250_FM3M__phase_1
_cod_depositor_comments
;
The following automatic conversions were performed:

data item '_geom_angle_publ_flag' value 'N' was changed to 'n' in
accordance with the
/home/data/users/saulius/crontab/automatic-downloads/rss-feeds/RSC/lib/dictionaries/cif_core.dic
dictionary named 'cif_core.dic' version 2.4.2 last updated on
2011-04-26 (41 times).

data item '_geom_bond_publ_flag' value 'N' was changed to 'n' in
accordance with the
/home/data/users/saulius/crontab/automatic-downloads/rss-feeds/RSC/lib/dictionaries/cif_core.dic
dictionary named 'cif_core.dic' version 2.4.2 last updated on
2011-04-26 (27 times).

Automatic conversion script
Id: cif_fix_values 8170 2020-07-09 18:12:32Z antanas 
;
_cod_original_cell_volume 8959.7(4)
_cod_original_formula_sum 'C24 N3.00 O16 Zr3'
_cod_database_code 1576630

loop_
_symmetry_equiv_pos_site_id
_symmetry_equiv_pos_as_xyz
1 +x,+y,+z
2 +z,+x,+y
3 +y,+z,+x
4 +x,+y,-z
5 -z,+x,+y
6 +y,-z,+x
7 -z,+x,-y
8 -y,-z,+x
9 +y,-z,-x
10 -x,+y,-z
11 -z,-x,+y
12 +x,-y,-z
13 +y,+x,+z
14 +z,+y,+x
15 +x,+z,+y
16 +y,+x,-z
17 -z,+y,+x
18 +x,-z,+y
19 -z,+y,-x
20 -x,-z,+y
21 +x,-z,-y
22 -y,+x,-z
23 -z,-y,+x
24 +y,-x,-z
-1 -x,-y,-z
-2 -z,-x,-y
-3 -y,-z,-x
-4 -x,-y,+z
-5 +z,-x,-y
-6 -y,+z,-x
-7 +z,-x,+y
-8 +y,+z,-x
-9 -y,+z,+x
-10 +x,-y,+z
-11 +z,+x,-y
-12 -x,+y,+z
-13 -y,-x,-z
-14 -z,-y,-x
-15 -x,-z,-y
-16 -y,-x,+z
-17 +z,-y,-x
-18 -x,+z,-y
-19 +z,-y,+x
-20 +x,+z,-y
-21 -x,+z,+y
-22 +y,-x,+z
-23 +z,+y,-x
-24 -y,+x,+z
101 +x,+y+1/2,+z+1/2
102 +z,+x+1/2,+y+1/2
103 +y,+z+1/2,+x+1/2
104 +x,+y+1/2,-z+1/2
105 -z,+x+1/2,+y+1/2
106 +y,-z+1/2,+x+1/2
107 -z,+x+1/2,-y+1/2
108 -y,-z+1/2,+x+1/2
109 +y,-z+1/2,-x+1/2
110 -x,+y+1/2,-z+1/2
111 -z,-x+1/2,+y+1/2
112 +x,-y+1/2,-z+1/2
113 +y,+x+1/2,+z+1/2
114 +z,+y+1/2,+x+1/2
115 +x,+z+1/2,+y+1/2
116 +y,+x+1/2,-z+1/2
117 -z,+y+1/2,+x+1/2
118 +x,-z+1/2,+y+1/2
119 -z,+y+1/2,-x+1/2
120 -x,-z+1/2,+y+1/2
121 +x,-z+1/2,-y+1/2
122 -y,+x+1/2,-z+1/2
123 -z,-y+1/2,+x+1/2
124 +y,-x+1/2,-z+1/2
-101 -x,-y+1/2,-z+1/2
-102 -z,-x+1/2,-y+1/2
-103 -y,-z+1/2,-x+1/2
-104 -x,-y+1/2,+z+1/2
-105 +z,-x+1/2,-y+1/2
-106 -y,+z+1/2,-x+1/2
-107 +z,-x+1/2,+y+1/2
-108 +y,+z+1/2,-x+1/2
-109 -y,+z+1/2,+x+1/2
-110 +x,-y+1/2,+z+1/2
-111 +z,+x+1/2,-y+1/2
-112 -x,+y+1/2,+z+1/2
-113 -y,-x+1/2,-z+1/2
-114 -z,-y+1/2,-x+1/2
-115 -x,-z+1/2,-y+1/2
-116 -y,-x+1/2,+z+1/2
-117 +z,-y+1/2,-x+1/2
-118 -x,+z+1/2,-y+1/2
-119 +z,-y+1/2,+x+1/2
-120 +x,+z+1/2,-y+1/2
-121 -x,+z+1/2,+y+1/2
-122 +y,-x+1/2,+z+1/2
-123 +z,+y+1/2,-x+1/2
-124 -y,+x+1/2,+z+1/2
201 +x+1/2,+y,+z+1/2
202 +z+1/2,+x,+y+1/2
203 +y+1/2,+z,+x+1/2
204 +x+1/2,+y,-z+1/2
205 -z+1/2,+x,+y+1/2
206 +y+1/2,-z,+x+1/2
207 -z+1/2,+x,-y+1/2
208 -y+1/2,-z,+x+1/2
209 +y+1/2,-z,-x+1/2
210 -x+1/2,+y,-z+1/2
211 -z+1/2,-x,+y+1/2
212 +x+1/2,-y,-z+1/2
213 +y+1/2,+x,+z+1/2
214 +z+1/2,+y,+x+1/2
215 +x+1/2,+z,+y+1/2
216 +y+1/2,+x,-z+1/2
217 -z+1/2,+y,+x+1/2
218 +x+1/2,-z,+y+1/2
219 -z+1/2,+y,-x+1/2
220 -x+1/2,-z,+y+1/2
221 +x+1/2,-z,-y+1/2
222 -y+1/2,+x,-z+1/2
223 -z+1/2,-y,+x+1/2
224 +y+1/2,-x,-z+1/2
-201 -x+1/2,-y,-z+1/2
-202 -z+1/2,-x,-y+1/2
-203 -y+1/2,-z,-x+1/2
-204 -x+1/2,-y,+z+1/2
-205 +z+1/2,-x,-y+1/2
-206 -y+1/2,+z,-x+1/2
-207 +z+1/2,-x,+y+1/2
-208 +y+1/2,+z,-x+1/2
-209 -y+1/2,+z,+x+1/2
-210 +x+1/2,-y,+z+1/2
-211 +z+1/2,+x,-y+1/2
-212 -x+1/2,+y,+z+1/2
-213 -y+1/2,-x,-z+1/2
-214 -z+1/2,-y,-x+1/2
-215 -x+1/2,-z,-y+1/2
-216 -y+1/2,-x,+z+1/2
-217 +z+1/2,-y,-x+1/2
-218 -x+1/2,+z,-y+1/2
-219 +z+1/2,-y,+x+1/2
-220 +x+1/2,+z,-y+1/2
-221 -x+1/2,+z,+y+1/2
-222 +y+1/2,-x,+z+1/2
-223 +z+1/2,+y,-x+1/2
-224 -y+1/2,+x,+z+1/2
301 +x+1/2,+y+1/2,+z
302 +z+1/2,+x+1/2,+y
303 +y+1/2,+z+1/2,+x
304 +x+1/2,+y+1/2,-z
305 -z+1/2,+x+1/2,+y
306 +y+1/2,-z+1/2,+x
307 -z+1/2,+x+1/2,-y
308 -y+1/2,-z+1/2,+x
309 +y+1/2,-z+1/2,-x
310 -x+1/2,+y+1/2,-z
311 -z+1/2,-x+1/2,+y
312 +x+1/2,-y+1/2,-z
313 +y+1/2,+x+1/2,+z
314 +z+1/2,+y+1/2,+x
315 +x+1/2,+z+1/2,+y
316 +y+1/2,+x+1/2,-z
317 -z+1/2,+y+1/2,+x
318 +x+1/2,-z+1/2,+y
319 -z+1/2,+y+1/2,-x
320 -x+1/2,-z+1/2,+y
321 +x+1/2,-z+1/2,-y
322 -y+1/2,+x+1/2,-z
323 -z+1/2,-y+1/2,+x
324 +y+1/2,-x+1/2,-z
-301 -x+1/2,-y+1/2,-z
-302 -z+1/2,-x+1/2,-y
-303 -y+1/2,-z+1/2,-x
-304 -x+1/2,-y+1/2,+z
-305 +z+1/2,-x+1/2,-y
-306 -y+1/2,+z+1/2,-x
-307 +z+1/2,-x+1/2,+y
-308 +y+1/2,+z+1/2,-x
-309 -y+1/2,+z+1/2,+x
-310 +x+1/2,-y+1/2,+z
-311 +z+1/2,+x+1/2,-y
-312 -x+1/2,+y+1/2,+z
-313 -y+1/2,-x+1/2,-z
-314 -z+1/2,-y+1/2,-x
-315 -x+1/2,-z+1/2,-y
-316 -y+1/2,-x+1/2,+z
-317 +z+1/2,-y+1/2,-x
-318 -x+1/2,+z+1/2,-y
-319 +z+1/2,-y+1/2,+x
-320 +x+1/2,+z+1/2,-y
-321 -x+1/2,+z+1/2,+y
-322 +y+1/2,-x+1/2,+z
-323 +z+1/2,+y+1/2,-x
-324 -y+1/2,+x+1/2,+z

loop_
_atom_site_type_symbol
_atom_site_label
_atom_site_fract_x
_atom_site_fract_y
_atom_site_fract_z
_atom_site_occupancy
_atom_site_thermal_displace_type
_atom_site_U_iso_or_equiv
_atom_site_symmetry_multiplicity
Zr Zr 0.11985(10) 0.0 0.0 1.0 Uiso 0.01738(32) 24
O O1 0.17332(22) 0.0 0.09511(23) 1.0 Uiso 0.0265(21) 96
O O2 0.05987(25) 0.05987(25) 0.05987(25) 1.0 Uiso 0.056(4) 32
C C1 0.1536 0.0 0.1536 1.0 Uiso 0.073(4) 48
C C2 0.205 0.0 0.205 1.0 Uiso 0.073(4) 48
C C3 0.2675 0.0 0.1844 1.0 Uiso 0.073(4) 96
N N 0.2843 0.0 0.1217 0.25 Uiso 0.073(4) 96

loop_
_atom_type_symbol
_atom_type_number_in_cell
Zr 24.0
O 128.0
C 192.0
N 24.0

loop_
_citation_id
_citation_doi
_citation_year
1 10.1021/acs.inorgchem.6b01004 2016

loop_
_geom_angle_atom_site_label_1
_geom_angle_atom_site_label_2
_geom_angle_atom_site_label_3
_geom_angle
_geom_angle_site_symmetry_1
_geom_angle_site_symmetry_2
_geom_angle_site_symmetry_3
_geom_angle_publ_flag
O1 Zr O1 121.31(25) 1_555 . 4_555 n
O1 Zr O1 76.11(11) 1_555 . 15_555 n
O1 Zr O1 76.11(11) 1_555 . 18_555 n
O1 Zr O2 77.31(18) 1_555 . 1_555 n
O1 Zr O2 141.84(4) 1_555 . 4_555 n
O1 Zr O2 77.31(18) 1_555 . 6_555 n
O1 Zr O2 141.84(4) 1_555 . 9_555 n
O1 Zr O1 76.11(11) 4_555 . 15_555 n
O1 Zr O1 76.11(11) 4_555 . 18_555 n
O1 Zr O2 141.84(4) 4_555 . 1_555 n
O1 Zr O2 77.31(18) 4_555 . 4_555 n
O1 Zr O2 141.84(4) 4_555 . 6_555 n
O1 Zr O2 77.31(18) 4_555 . 9_555 n
O1 Zr O1 121.31(25) 15_555 . 18_555 n
O1 Zr O2 77.31(18) 15_555 . 1_555 n
O1 Zr O2 77.31(18) 15_555 . 4_555 n
O1 Zr O2 141.84(4) 15_555 . 6_555 n
O1 Zr O2 141.84(4) 15_555 . 9_555 n
O1 Zr O2 141.84(4) 18_555 . 1_555 n
O1 Zr O2 141.84(4) 18_555 . 4_555 n
O1 Zr O2 77.31(18) 18_555 . 6_555 n
O1 Zr O2 77.31(18) 18_555 . 9_555 n
O2 Zr O2 70.48(25) 1_555 . 4_555 n
O2 Zr O2 70.48(25) 1_555 . 6_555 n
O2 Zr O2 109.4(5) 1_555 . 9_555 n
O2 Zr O2 109.4(5) 4_555 . 6_555 n
O2 Zr O2 70.48(25) 4_555 . 9_555 n
O2 Zr O2 70.48(25) 6_555 . 9_555 n
Zr O1 C1 132.02(30) 1_555 . 1_555 n
Zr O2 Zr 109.52(25) 1_555 . 2_555 n
Zr O2 Zr 109.52(25) 1_555 . 3_555 n
Zr O2 Zr 109.52(25) 2_555 . 3_555 n
O1 C1 O1 127.3(4) 1_555 . 14_555 n
O1 C1 C2 116.36(21) 1_555 . 1_555 n
O1 C1 C2 116.36(21) 14_555 . 1_555 n
C1 C2 C3 116.7578(10) 1_555 . 1_555 n
C1 C2 C3 116.7578(10) 1_555 . 14_555 n
C3 C2 C3 126.4844 1_555 . 14_555 n
C2 C3 C3 116.7578(10) 1_555 . 219_555 n
C2 C3 N 123.24180(10) 1_555 . 1_555 n
C3 C3 N 120.0004(9) 219_555 . 1_555 n

loop_
_geom_bond_atom_site_label_1
_geom_bond_atom_site_label_2
_geom_bond_distance
_geom_bond_site_symmetry_1
_geom_bond_site_symmetry_2
_geom_bond_publ_flag
Zr Zr 3.5204(30) . 2_555 n
Zr Zr 3.5204(30) . 3_555 n
Zr Zr 3.5204(30) . 9_555 n
Zr Zr 3.5204(30) . 11_555 n
Zr O1 2.266(5) . 1_555 n
Zr O1 2.266(5) . 4_555 n
Zr O1 2.266(5) . 15_555 n
Zr O1 2.266(5) . 18_555 n
Zr O2 2.1551(29) . 1_555 n
Zr O2 2.1551(29) . 4_555 n
Zr O2 2.1551(29) . 6_555 n
Zr O2 2.1551(29) . 9_555 n
O1 Zr 2.266(5) . 1_555 n
O1 C1 1.282(5) . 1_555 n
O2 Zr 2.1551(29) . 1_555 n
O2 Zr 2.1551(29) . 2_555 n
O2 Zr 2.1551(29) . 3_555 n
C1 O1 1.282(5) . 1_555 n
C1 O1 1.282(5) . 14_555 n
C1 C2 1.509760(20) . 1_555 n
C2 C1 1.509760(20) . 1_555 n
C2 C3 1.366800(20) . 1_555 n
C2 C3 1.366800(20) . 14_555 n
C3 C2 1.366800(20) . 1_555 n
C3 C3 1.412830(20) . 219_555 n
C3 N 1.348200(20) . 1_555 n
N C3 1.348200(20) . 1_555 n
